data_1502671
loop_
_publ_author_name
'Zhu, Mingyan'
'Kim, Myung Hee'
'Lee, Sanghee'
'Bae, Su Jung'
'Kim, Seong Hwan'
'Park, Seung Bum'

_publ_section_title
;
 Discovery of novel benzopyranyl tetracycles that act as inhibitors of
 osteoclastogenesis induced by receptor activator of NF-\kB ligand.
;
_journal_issue 24
_journal_name_full 'Journal of medicinal chemistry'
_journal_page_first 8760
_journal_page_last 8764
_journal_paper_doi 10.1021/jm1011269
_journal_volume 53
_journal_year 2010
_chemical_formula_sum 'C22 H21 N3 O4'
_chemical_formula_weight 391.42
_chemical_name_systematic
; 
 ? 
;
_space_group_IT_number 15
_symmetry_cell_setting monoclinic
_symmetry_space_group_name_Hall '-C 2yc'
_symmetry_space_group_name_H-M 'C 1 2/c 1'
_atom_sites_solution_hydrogens geom
_atom_sites_solution_primary direct
_atom_sites_solution_secondary difmap
_audit_creation_method SHELXL-97
_cell_angle_alpha 90.00
_cell_angle_beta 105.34(3)
_cell_angle_gamma 90.00
_cell_formula_units_Z 8
_cell_length_a 17.160(3)
_cell_length_b 8.2410(16)
_cell_length_c 28.640(6)
_cell_measurement_reflns_used 982
_cell_measurement_temperature 170(2)
_cell_measurement_theta_max 19.33
_cell_measurement_theta_min 2.46
_cell_volume 3905.8(14)
_computing_cell_refinement 'Bruker SMART'
_computing_data_collection 'Bruker SMART'
_computing_data_reduction 'Bruker SAINT'
_computing_molecular_graphics 'Bruker SHELXTL'
_computing_publication_material 'Bruker SHELXTL'
_computing_structure_refinement 'SHELXL-97 (Sheldrick, 1997)'
_computing_structure_solution 'SHELXS-97 (Sheldrick, 1990)'
_diffrn_ambient_temperature 170(2)
_diffrn_measured_fraction_theta_full 0.997
_diffrn_measured_fraction_theta_max 0.997
_diffrn_measurement_device_type 'CCD area detector'
_diffrn_measurement_method 'phi and omega scans'
_diffrn_radiation_monochromator graphite
_diffrn_radiation_source 'fine-focus sealed tube'
_diffrn_radiation_type MoK\a
_diffrn_radiation_wavelength 0.71073
_diffrn_reflns_av_R_equivalents 0.0510
_diffrn_reflns_av_sigmaI/netI 0.1041
_diffrn_reflns_limit_h_max 21
_diffrn_reflns_limit_h_min -21
_diffrn_reflns_limit_k_max 9
_diffrn_reflns_limit_k_min -10
_diffrn_reflns_limit_l_max 23
_diffrn_reflns_limit_l_min -35
_diffrn_reflns_number 10622
_diffrn_reflns_theta_full 26.00
_diffrn_reflns_theta_max 26.00
_diffrn_reflns_theta_min 1.47
_exptl_absorpt_coefficient_mu 0.093
_exptl_absorpt_correction_T_max 0.993
_exptl_absorpt_correction_T_min 0.991
_exptl_absorpt_correction_type multi-scan
_exptl_absorpt_process_details '(SADABS; Bruker, 1997)'
_exptl_crystal_colour block
_exptl_crystal_density_diffrn 1.331
_exptl_crystal_density_method 'not measured'
_exptl_crystal_description colorless
_exptl_crystal_F_000 1648
_exptl_crystal_size_max 0.10
_exptl_crystal_size_mid 0.10
_exptl_crystal_size_min 0.08
_refine_diff_density_max 0.771
_refine_diff_density_min -0.214
_refine_diff_density_rms 0.051
_refine_ls_extinction_method none
_refine_ls_goodness_of_fit_ref 1.038
_refine_ls_hydrogen_treatment constr
_refine_ls_matrix_type full
_refine_ls_number_parameters 266
_refine_ls_number_reflns 3831
_refine_ls_number_restraints 0
_refine_ls_restrained_S_all 1.038
_refine_ls_R_factor_all 0.1122
_refine_ls_R_factor_gt 0.0590
_refine_ls_shift/su_max 0.000
_refine_ls_shift/su_mean 0.000
_refine_ls_structure_factor_coef Fsqd
_refine_ls_weighting_details 'calc w=1/[\s^2^(Fo^2^)+(0.0462P)^2^+2.8726P] where P=(Fo^2^+2Fc^2^)/3'
_refine_ls_weighting_scheme calc
_refine_ls_wR_factor_gt 0.1426
_refine_ls_wR_factor_ref 0.1672
_reflns_number_gt 2210
_reflns_number_total 3831
_reflns_threshold_expression >2sigma(I)
_cod_data_source_file jm1011269_si_002.cif
_cod_data_source_block ZMY-16
_cod_depositor_comments
;
The following automatic conversions were performed:

'_symmetry_cell_setting' value 'Monoclinic' changed to 'monoclinic'
according to /home/saulius/struct/CIF-dictionaries/cif_core.dic
dictionary named 'cif_core.dic' version 2.4.2 from 2011-04-26.

Automatic conversion script
Id: cif_fix_values 1715 2011-07-08 13:25:40Z adriana 
;
_cod_original_cell_volume 3905.8(13)
_cod_original_sg_symbol_H-M C2/c
_cod_database_code 1502671

loop_
_symmetry_equiv_pos_as_xyz
'x, y, z'
'-x, y, -z+1/2'
'x+1/2, y+1/2, z'
'-x+1/2, y+1/2, -z+1/2'
'-x, -y, -z'
'x, -y, z-1/2'
'-x+1/2, -y+1/2, -z'
'x+1/2, -y+1/2, z-1/2'

loop_
_atom_site_label
_atom_site_type_symbol
_atom_site_fract_x
_atom_site_fract_y
_atom_site_fract_z
_atom_site_U_iso_or_equiv
_atom_site_adp_type
_atom_site_occupancy
_atom_site_symmetry_multiplicity
_atom_site_calc_flag
_atom_site_refinement_flags
C1 C 0.1853(2) 0.9549(5) 0.00257(12) 0.0601(10) Uani 1 1 d .
H1A H 0.2000 1.0621 -0.0073 0.090 Uiso 1 1 calc R
H1B H 0.1263 0.9460 -0.0050 0.090 Uiso 1 1 calc R
H1C H 0.2064 0.8706 -0.0149 0.090 Uiso 1 1 calc R
C2 C 0.22083(18) 0.9335(3) 0.05608(11) 0.0399(7) Uani 1 1 d .
C3 C 0.17390(18) 0.8829(4) 0.08572(11) 0.0441(8) Uani 1 1 d .
H3 H 0.1182 0.8610 0.0719 0.053 Uiso 1 1 calc R
C4 C 0.20615(17) 0.8631(3) 0.13549(11) 0.0395(7) Uani 1 1 d .
H4 H 0.1729 0.8288 0.1554 0.047 Uiso 1 1 calc R
C5 C 0.28706(17) 0.8941(3) 0.15535(10) 0.0341(7) Uani 1 1 d .
C6 C 0.33456(19) 0.9434(4) 0.12642(11) 0.0500(9) Uani 1 1 d .
H6 H 0.3904 0.9645 0.1401 0.060 Uiso 1 1 calc R
C7 C 0.3014(2) 0.9624(4) 0.07742(11) 0.0543(9) Uani 1 1 d .
H7 H 0.3352 0.9964 0.0578 0.065 Uiso 1 1 calc R
C8 C 0.37386(17) 0.7430(3) 0.22411(10) 0.0379(7) Uani 1 1 d .
C9 C 0.30895(17) 0.9640(3) 0.24352(10) 0.0350(7) Uani 1 1 d .
C10 C 0.41845(18) 0.6281(3) 0.30571(10) 0.0416(7) Uani 1 1 d .
H10A H 0.4685 0.5741 0.3029 0.050 Uiso 1 1 calc R
H10B H 0.3738 0.5484 0.2968 0.050 Uiso 1 1 calc R
C11 C 0.42866(17) 0.6824(4) 0.35613(11) 0.0409(7) Uani 1 1 d .
H11 H 0.4511 0.6069 0.3812 0.049 Uiso 1 1 calc R
C12 C 0.40920(17) 0.8269(3) 0.36929(10) 0.0379(7) Uani 1 1 d .
C13 C 0.37704(17) 0.9588(3) 0.33261(9) 0.0344(7) Uani 1 1 d .
H13 H 0.3282 1.0073 0.3399 0.041 Uiso 1 1 calc R
C14 C 0.44240(16) 1.0864(3) 0.34137(10) 0.0323(7) Uani 1 1 d .
C15 C 0.46937(16) 1.1669(3) 0.30644(10) 0.0347(7) Uani 1 1 d .
H15 H 0.4462 1.1416 0.2733 0.042 Uiso 1 1 calc R
C16 C 0.52954(17) 1.2839(3) 0.31849(10) 0.0361(7) Uani 1 1 d .
H16 H 0.5485 1.3348 0.2938 0.043 Uiso 1 1 calc R
C17 C 0.56178(17) 1.3262(3) 0.36641(10) 0.0377(7) Uani 1 1 d .
C18 C 0.53648(17) 1.2451(3) 0.40233(10) 0.0382(7) Uani 1 1 d .
H18 H 0.5587 1.2724 0.4354 0.046 Uiso 1 1 calc R
C19 C 0.47864(17) 1.1243(3) 0.38965(10) 0.0352(7) Uani 1 1 d .
C20 C 0.42359(19) 0.8835(3) 0.42081(11) 0.0421(8) Uani 1 1 d .
C21 C 0.3454(2) 0.8915(5) 0.43572(13) 0.0650(10) Uani 1 1 d .
H21A H 0.3563 0.9321 0.4690 0.098 Uiso 1 1 calc R
H21B H 0.3216 0.7828 0.4339 0.098 Uiso 1 1 calc R
H21C H 0.3076 0.9647 0.4139 0.098 Uiso 1 1 calc R
C22 C 0.4860(2) 0.7830(4) 0.45611(12) 0.0613(10) Uani 1 1 d .
H22A H 0.5357 0.7787 0.4455 0.092 Uiso 1 1 calc R
H22B H 0.4652 0.6727 0.4574 0.092 Uiso 1 1 calc R
H22C H 0.4975 0.8323 0.4884 0.092 Uiso 1 1 calc R
N1 N 0.32265(14) 0.8704(3) 0.20601(8) 0.0351(6) Uani 1 1 d .
N2 N 0.40050(14) 0.7665(3) 0.27252(8) 0.0369(6) Uani 1 1 d .
N3 N 0.35319(14) 0.8908(3) 0.28462(8) 0.0338(6) Uani 1 1 d .
O1 O 0.39230(13) 0.6296(2) 0.20145(8) 0.0503(6) Uani 1 1 d .
O2 O 0.26831(12) 1.0860(2) 0.24068(7) 0.0447(5) Uani 1 1 d .
O3 O 0.61791(14) 1.4459(3) 0.38104(7) 0.0531(6) Uani 1 1 d .
H3A H 0.6256 1.4932 0.3567 0.080 Uiso 1 1 calc R
O4 O 0.45465(14) 1.0513(2) 0.42634(7) 0.0524(6) Uani 1 1 d .

loop_
_atom_site_aniso_label
_atom_site_aniso_U_11
_atom_site_aniso_U_22
_atom_site_aniso_U_33
_atom_site_aniso_U_23
_atom_site_aniso_U_13
_atom_site_aniso_U_12
C1 0.064(2) 0.071(2) 0.038(2) -0.0040(17) 0.0024(17) -0.0035(19)
C2 0.0444(18) 0.0409(17) 0.0319(17) -0.0060(13) 0.0056(14) -0.0055(13)
C3 0.0365(17) 0.0468(19) 0.044(2) -0.0068(15) 0.0023(14) -0.0051(14)
C4 0.0400(17) 0.0382(17) 0.0409(19) 0.0003(14) 0.0116(14) -0.0056(13)
C5 0.0400(17) 0.0287(15) 0.0313(17) -0.0031(12) 0.0055(13) -0.0026(12)
C6 0.0396(18) 0.071(2) 0.036(2) 0.0008(16) 0.0033(15) -0.0168(16)
C7 0.052(2) 0.077(2) 0.035(2) -0.0002(17) 0.0131(16) -0.0165(17)
C8 0.0456(18) 0.0359(17) 0.0326(18) -0.0040(14) 0.0108(14) 0.0012(14)
C9 0.0391(16) 0.0302(15) 0.0329(17) -0.0010(13) 0.0049(13) 0.0015(13)
C10 0.0485(18) 0.0335(16) 0.0380(18) 0.0047(14) 0.0032(14) 0.0037(13)
C11 0.0487(18) 0.0330(16) 0.0370(18) 0.0067(13) 0.0045(14) 0.0011(13)
C12 0.0434(17) 0.0371(17) 0.0320(17) 0.0036(13) 0.0081(13) -0.0023(13)
C13 0.0436(17) 0.0320(15) 0.0264(16) -0.0021(12) 0.0071(13) 0.0021(12)
C14 0.0384(16) 0.0278(14) 0.0301(16) 0.0007(12) 0.0083(13) 0.0057(12)
C15 0.0446(17) 0.0318(15) 0.0253(15) 0.0027(12) 0.0049(12) 0.0065(13)
C16 0.0439(17) 0.0346(16) 0.0281(17) 0.0032(13) 0.0066(13) 0.0035(13)
C17 0.0456(17) 0.0330(16) 0.0320(17) 0.0003(13) 0.0059(13) -0.0017(13)
C18 0.0499(18) 0.0361(16) 0.0242(16) -0.0002(13) 0.0019(13) 0.0041(14)
C19 0.0472(17) 0.0324(16) 0.0266(16) 0.0016(12) 0.0108(13) 0.0049(13)
C20 0.058(2) 0.0379(18) 0.0322(17) 0.0051(13) 0.0142(15) -0.0031(14)
C21 0.077(3) 0.073(3) 0.052(2) -0.0034(19) 0.030(2) -0.007(2)
C22 0.085(3) 0.056(2) 0.036(2) 0.0073(16) 0.0022(18) 0.0105(19)
N1 0.0425(14) 0.0318(13) 0.0289(13) 0.0007(10) 0.0054(11) 0.0021(10)
N2 0.0460(14) 0.0295(13) 0.0350(15) 0.0007(10) 0.0103(11) 0.0092(11)
N3 0.0408(13) 0.0292(13) 0.0302(14) -0.0026(10) 0.0072(11) 0.0069(10)
O1 0.0643(15) 0.0419(13) 0.0444(13) -0.0077(11) 0.0141(11) 0.0137(11)
O2 0.0495(13) 0.0391(12) 0.0401(13) -0.0033(9) 0.0025(10) 0.0122(10)
O3 0.0625(15) 0.0574(15) 0.0345(13) -0.0020(10) 0.0041(11) -0.0192(11)
O4 0.0887(17) 0.0438(13) 0.0285(12) -0.0023(10) 0.0220(12) -0.0159(11)

loop_
_atom_type_symbol
_atom_type_description
_atom_type_scat_dispersion_real
_atom_type_scat_dispersion_imag
_atom_type_scat_source
C C 0.0033 0.0016 'International Tables Vol C Tables 4.2.6.8 and 6.1.1.4'
H H 0.0000 0.0000 'International Tables Vol C Tables 4.2.6.8 and 6.1.1.4'
N N 0.0061 0.0033 'International Tables Vol C Tables 4.2.6.8 and 6.1.1.4'
O O 0.0106 0.0060 'International Tables Vol C Tables 4.2.6.8 and 6.1.1.4'

loop_
_geom_angle_atom_site_label_1
_geom_angle_atom_site_label_2
_geom_angle_atom_site_label_3
_geom_angle
C2 C1 H1A 109.5
C2 C1 H1B 109.5
H1A C1 H1B 109.5
C2 C1 H1C 109.5
H1A C1 H1C 109.5
H1B C1 H1C 109.5
C7 C2 C3 117.4(3)
C7 C2 C1 121.4(3)
C3 C2 C1 121.2(3)
C2 C3 C4 121.7(3)
C2 C3 H3 119.2
C4 C3 H3 119.2
C5 C4 C3 118.9(3)
C5 C4 H4 120.5
C3 C4 H4 120.5
C6 C5 C4 120.1(3)
C6 C5 N1 119.4(3)
C4 C5 N1 120.4(3)
C5 C6 C7 120.0(3)
C5 C6 H6 120.0
C7 C6 H6 120.0
C6 C7 C2 121.9(3)
C6 C7 H7 119.1
C2 C7 H7 119.1
O1 C8 N2 125.9(3)
O1 C8 N1 127.5(3)
N2 C8 N1 106.5(2)
O2 C9 N3 127.2(3)
O2 C9 N1 128.2(3)
N3 C9 N1 104.6(2)
N2 C10 C11 110.4(2)
N2 C10 H10A 109.6
C11 C10 H10A 109.6
N2 C10 H10B 109.6
C11 C10 H10B 109.6
H10A C10 H10B 108.1
C12 C11 C10 125.4(3)
C12 C11 H11 117.3
C10 C11 H11 117.3
C11 C12 C20 124.9(3)
C11 C12 C13 121.6(3)
C20 C12 C13 113.2(2)
N3 C13 C14 116.2(2)
N3 C13 C12 110.1(2)
C14 C13 C12 105.5(2)
N3 C13 H13 108.3
C14 C13 H13 108.3
C12 C13 H13 108.3
C15 C14 C19 117.7(3)
C15 C14 C13 126.3(3)
C19 C14 C13 116.0(2)
C14 C15 C16 121.6(3)
C14 C15 H15 119.2
C16 C15 H15 119.2
C17 C16 C15 119.9(3)
C17 C16 H16 120.1
C15 C16 H16 120.1
O3 C17 C16 123.5(3)
O3 C17 C18 117.0(2)
C16 C17 C18 119.5(3)
C19 C18 C17 119.6(3)
C19 C18 H18 120.2
C17 C18 H18 120.2
O4 C19 C18 117.1(3)
O4 C19 C14 121.2(3)
C18 C19 C14 121.5(3)
O4 C20 C12 110.9(2)
O4 C20 C22 105.7(3)
C12 C20 C22 112.9(3)
O4 C20 C21 104.6(2)
C12 C20 C21 111.2(3)
C22 C20 C21 111.1(3)
C20 C21 H21A 109.5
C20 C21 H21B 109.5
H21A C21 H21B 109.5
C20 C21 H21C 109.5
H21A C21 H21C 109.5
H21B C21 H21C 109.5
C20 C22 H22A 109.5
C20 C22 H22B 109.5
H22A C22 H22B 109.5
C20 C22 H22C 109.5
H22A C22 H22C 109.5
H22B C22 H22C 109.5
C8 N1 C9 110.6(2)
C8 N1 C5 122.9(2)
C9 N1 C5 126.4(2)
C8 N2 N3 107.2(2)
C8 N2 C10 120.6(2)
N3 N2 C10 116.3(2)
C9 N3 N2 109.6(2)
C9 N3 C13 127.3(2)
N2 N3 C13 118.8(2)
C17 O3 H3A 109.5
C19 O4 C20 120.3(2)

loop_
_geom_bond_atom_site_label_1
_geom_bond_atom_site_label_2
_geom_bond_distance
C1 C2 1.502(4)
C1 H1A 0.9800
C1 H1B 0.9800
C1 H1C 0.9800
C2 C7 1.377(4)
C2 C3 1.380(4)
C3 C4 1.395(4)
C3 H3 0.9500
C4 C5 1.378(4)
C4 H4 0.9500
C5 C6 1.369(4)
C5 N1 1.431(4)
C6 C7 1.377(4)
C6 H6 0.9500
C7 H7 0.9500
C8 O1 1.226(3)
C8 N2 1.354(4)
C8 N1 1.379(3)
C9 O2 1.214(3)
C9 N3 1.361(3)
C9 N1 1.392(3)
C10 N2 1.465(3)
C10 C11 1.477(4)
C10 H10A 0.9900
C10 H10B 0.9900
C11 C12 1.319(4)
C11 H11 0.9500
C12 C20 1.504(4)
C12 C13 1.511(4)
C13 N3 1.440(3)
C13 C14 1.509(4)
C13 H13 1.0000
C14 C15 1.378(4)
C14 C19 1.393(4)
C15 C16 1.388(4)
C15 H15 0.9500
C16 C17 1.382(4)
C16 H16 0.9500
C17 O3 1.365(3)
C17 C18 1.389(4)
C18 C19 1.385(4)
C18 H18 0.9500
C19 O4 1.366(3)
C20 O4 1.475(3)
C20 C22 1.511(4)
C20 C21 1.514(4)
C21 H21A 0.9800
C21 H21B 0.9800
C21 H21C 0.9800
C22 H22A 0.9800
C22 H22B 0.9800
C22 H22C 0.9800
N2 N3 1.406(3)
O3 H3A 0.8400

loop_
_geom_torsion_atom_site_label_1
_geom_torsion_atom_site_label_2
_geom_torsion_atom_site_label_3
_geom_torsion_atom_site_label_4
_geom_torsion
C7 C2 C3 C4 0.7(5)
C1 C2 C3 C4 -179.8(3)
C2 C3 C4 C5 -0.4(4)
C3 C4 C5 C6 -0.1(4)
C3 C4 C5 N1 -178.1(3)
C4 C5 C6 C7 0.1(5)
N1 C5 C6 C7 178.2(3)
C5 C6 C7 C2 0.2(5)
C3 C2 C7 C6 -0.6(5)
C1 C2 C7 C6 179.9(3)
N2 C10 C11 C12 12.5(4)
C10 C11 C12 C20 -176.9(3)
C10 C11 C12 C13 -3.1(5)
C11 C12 C13 N3 14.3(4)
C20 C12 C13 N3 -171.3(2)
C11 C12 C13 C14 -111.7(3)
C20 C12 C13 C14 62.7(3)
N3 C13 C14 C15 14.1(4)
C12 C13 C14 C15 136.3(3)
N3 C13 C14 C19 -165.4(2)
C12 C13 C14 C19 -43.3(3)
C19 C14 C15 C16 -1.1(4)
C13 C14 C15 C16 179.3(3)
C14 C15 C16 C17 -2.4(4)
C15 C16 C17 O3 -176.4(3)
C15 C16 C17 C18 3.3(4)
O3 C17 C18 C19 178.9(3)
C16 C17 C18 C19 -0.7(4)
C17 C18 C19 O4 -178.5(2)
C17 C18 C19 C14 -2.8(4)
C15 C14 C19 O4 179.2(2)
C13 C14 C19 O4 -1.2(4)
C15 C14 C19 C18 3.7(4)
C13 C14 C19 C18 -176.7(2)
C11 C12 C20 O4 137.1(3)
C13 C12 C20 O4 -37.1(3)
C11 C12 C20 C22 18.7(4)
C13 C12 C20 C22 -155.5(3)
C11 C12 C20 C21 -107.0(3)
C13 C12 C20 C21 78.8(3)
O1 C8 N1 C9 172.6(3)
N2 C8 N1 C9 -7.3(3)
O1 C8 N1 C5 -4.9(4)
N2 C8 N1 C5 175.2(2)
O2 C9 N1 C8 178.7(3)
N3 C9 N1 C8 0.2(3)
O2 C9 N1 C5 -4.0(5)
N3 C9 N1 C5 177.6(2)
C6 C5 N1 C8 -71.2(4)
C4 C5 N1 C8 106.9(3)
C6 C5 N1 C9 111.8(3)
C4 C5 N1 C9 -70.1(4)
O1 C8 N2 N3 -168.7(3)
N1 C8 N2 N3 11.2(3)
O1 C8 N2 C10 -32.5(4)
N1 C8 N2 C10 147.5(2)
C11 C10 N2 C8 -167.4(2)
C11 C10 N2 N3 -34.9(3)
O2 C9 N3 N2 -171.7(3)
N1 C9 N3 N2 6.8(3)
O2 C9 N3 C13 -15.5(5)
N1 C9 N3 C13 162.9(2)
C8 N2 N3 C9 -11.6(3)
C10 N2 N3 C9 -150.0(2)
C8 N2 N3 C13 -170.0(2)
C10 N2 N3 C13 51.6(3)
C14 C13 N3 C9 -72.7(4)
C12 C13 N3 C9 167.5(3)
C14 C13 N3 N2 81.5(3)
C12 C13 N3 N2 -38.2(3)
C18 C19 O4 C20 -153.2(3)
C14 C19 O4 C20 31.1(4)
C12 C20 O4 C19 -10.4(4)
C22 C20 O4 C19 112.3(3)
C21 C20 O4 C19 -130.4(3)

loop_
_cod_related_entry_id
_cod_related_entry_database
_cod_related_entry_code
1 ChemSpider 26336375
